data_4060940
loop_
_publ_author_name
'Downing, Stephen P.'
'Danopoulos, Andreas A.'

_publ_section_title
;
 Indenyl- and Fluorenyl-Functionalized N-Heterocyclic Carbene Complexes of
 Titanium and Vanadium
;
_journal_coden_ASTM ORGND7
_journal_issue 6
_journal_name_full Organometallics
_journal_page_first 1337
_journal_page_last 1340
_journal_paper_doi 10.1021/om051017z
_journal_volume 25
_journal_year 2006
_chemical_formula_moiety 'C28 H35 Br N3 V'
_chemical_formula_sum 'C28 H35 Br N3 V'
_chemical_formula_weight 544.44
_space_group_crystal_system triclinic
_space_group_IT_number 2
_space_group_name_Hall '-P 1'
_space_group_name_H-M_alt 'P -1'
_cell_angle_alpha 100.63(8)
_cell_angle_beta 97.83(4)
_cell_angle_gamma 105.38(5)
_cell_formula_units_Z 2
_cell_length_a 8.208(4)
_cell_length_b 9.877(6)
_cell_length_c 17.305(10)
_cell_measurement_temperature 120(2)
_cell_volume 1303.8(13)
_diffrn_ambient_temperature 120(2)
_exptl_crystal_density_diffrn 1.387
_cod_duplicate_entry 4074938
_cod_database_code 4060940

loop_
_space_group_symop_id
_space_group_symop_operation_xyz
1 x,y,z
2 -x,-y,-z

loop_
_atom_site_label
_atom_site_type_symbol
_atom_site_fract_x
_atom_site_fract_y
_atom_site_fract_z
_atom_site_U_iso_or_equiv
_atom_site_adp_type
_atom_site_occupancy
_atom_site_symmetry_multiplicity
_atom_site_calc_flag
_atom_site_refinement_flags
_atom_site_disorder_assembly
_atom_site_disorder_group
Br1 Br -0.30785(5) 0.63211(4) 0.09501(2) 0.03237(12) Uani 1 1 d . . .
V1 V -0.06779(7) 0.71229(6) 0.21910(3) 0.02145(15) Uani 1 1 d . . .
N3 N 0.1421(3) 0.5424(3) 0.11996(16) 0.0216(6) Uani 1 1 d . . .
N2 N 0.0379(3) 0.4117(3) 0.19923(15) 0.0193(6) Uani 1 1 d . . .
N1 N -0.2074(3) 0.6427(3) 0.28970(16) 0.0248(7) Uani 1 1 d . . .
C12 C 0.2187(4) 0.8829(4) 0.2784(2) 0.0262(8) Uani 1 1 d . . .
C8 C 0.1896(4) 0.8637(4) 0.1920(2) 0.0274(8) Uani 1 1 d . . .
C9 C 0.0520(4) 0.9165(4) 0.1706(2) 0.0305(9) Uani 1 1 d . . .
H9 H 0.0098 0.9224 0.1178 0.037 Uiso 1 1 calc R . .
C11 C 0.0927(4) 0.9451(4) 0.3077(2) 0.0273(8) Uani 1 1 d . . .
C10 C -0.0160(4) 0.9603(4) 0.2394(2) 0.0276(8) Uani 1 1 d . . .
H10 H -0.1146 0.9933 0.2399 0.033 Uiso 1 1 calc R . .
C13 C 0.3433(4) 0.8565(4) 0.3343(2) 0.0317(9) Uani 1 1 d . . .
H13 H 0.4255 0.8129 0.3159 0.038 Uiso 1 1 calc R . .
C14 C 0.3451(5) 0.8936(4) 0.4145(2) 0.0402(10) Uani 1 1 d . . .
H14 H 0.4294 0.8758 0.4513 0.048 Uiso 1 1 calc R . .
C15 C 0.2230(5) 0.9585(4) 0.4443(2) 0.0396(10) Uani 1 1 d . . .
H15 H 0.2290 0.9858 0.5005 0.048 Uiso 1 1 calc R . .
C16 C 0.0980(5) 0.9814(4) 0.3923(2) 0.0360(9) Uani 1 1 d . . .
H16 H 0.0144 1.0213 0.4122 0.043 Uiso 1 1 calc R . .
C7 C 0.2926(5) 0.8032(4) 0.1355(2) 0.0335(9) Uani 1 1 d . . .
H7A H 0.3936 0.7890 0.1676 0.040 Uiso 1 1 calc R . .
H7B H 0.3361 0.8746 0.1042 0.040 Uiso 1 1 calc R . .
C6 C 0.1887(4) 0.6595(4) 0.0773(2) 0.0283(8) Uani 1 1 d . . .
H6A H 0.0824 0.6707 0.0481 0.034 Uiso 1 1 calc R . .
H6B H 0.2575 0.6333 0.0374 0.034 Uiso 1 1 calc R . .
C3 C 0.0429(4) 0.5406(4) 0.17706(18) 0.0191(7) Uani 1 1 d . . .
C4 C 0.1342(4) 0.3389(4) 0.15642(19) 0.0222(8) Uani 1 1 d . . .
H4 H 0.1504 0.2488 0.1611 0.027 Uiso 1 1 calc R . .
C5 C 0.1996(4) 0.4209(4) 0.10723(19) 0.0227(8) Uani 1 1 d . . .
H5 H 0.2713 0.4000 0.0708 0.027 Uiso 1 1 calc R . .
C18 C 0.0236(4) 0.3588(4) 0.3331(2) 0.0221(8) Uani 1 1 d . . .
C17 C -0.0602(4) 0.3475(3) 0.25435(19) 0.0196(7) Uani 1 1 d . . .
C25 C -0.2341(4) 0.2635(4) 0.2236(2) 0.0228(8) Uani 1 1 d . . .
C24 C -0.3250(4) 0.1980(4) 0.2770(2) 0.0287(9) Uani 1 1 d . . .
H24 H -0.4427 0.1432 0.2589 0.034 Uiso 1 1 calc R . .
C23 C -0.2463(4) 0.2116(4) 0.3558(2) 0.0289(9) Uani 1 1 d . . .
H23 H -0.3110 0.1673 0.3908 0.035 Uiso 1 1 calc R . .
C22 C -0.0737(4) 0.2896(4) 0.3834(2) 0.0255(8) Uani 1 1 d . . .
H22 H -0.0207 0.2964 0.4368 0.031 Uiso 1 1 calc R . .
C26 C -0.3134(4) 0.2366(4) 0.1348(2) 0.0283(8) Uani 1 1 d . . .
H26 H -0.2518 0.3201 0.1142 0.034 Uiso 1 1 calc R . .
C27 C -0.2860(4) 0.0987(4) 0.0867(2) 0.0356(10) Uani 1 1 d . . .
H27A H -0.1623 0.1112 0.0913 0.053 Uiso 1 1 calc R . .
H27B H -0.3396 0.0815 0.0302 0.053 Uiso 1 1 calc R . .
H27C H -0.3387 0.0161 0.1082 0.053 Uiso 1 1 calc R . .
C28 C -0.5056(4) 0.2244(4) 0.1198(2) 0.0373(10) Uani 1 1 d . . .
H28A H -0.5707 0.1360 0.1330 0.056 Uiso 1 1 calc R . .
H28B H -0.5451 0.2212 0.0632 0.056 Uiso 1 1 calc R . .
H28C H -0.5239 0.3082 0.1535 0.056 Uiso 1 1 calc R . .
C19 C 0.2168(4) 0.4373(4) 0.3626(2) 0.0262(8) Uani 1 1 d . . .
H19 H 0.2560 0.4994 0.3252 0.031 Uiso 1 1 calc R . .
C20 C 0.3168(4) 0.3252(4) 0.3606(2) 0.0346(9) Uani 1 1 d . . .
H20A H 0.2808 0.2638 0.3974 0.052 Uiso 1 1 calc R . .
H20B H 0.4406 0.3751 0.3770 0.052 Uiso 1 1 calc R . .
H20C H 0.2926 0.2653 0.3060 0.052 Uiso 1 1 calc R . .
C1 C -0.3939(4) 0.5814(4) 0.2785(2) 0.0372(10) Uani 1 1 d . . .
H1A H -0.4215 0.4805 0.2826 0.056 Uiso 1 1 calc R . .
H1B H -0.4484 0.5861 0.2255 0.056 Uiso 1 1 calc R . .
H1C H -0.4370 0.6363 0.3199 0.056 Uiso 1 1 calc R . .
C21 C 0.2604(5) 0.5337(4) 0.4481(2) 0.0376(10) Uani 1 1 d . . .
H21A H 0.1907 0.6004 0.4510 0.056 Uiso 1 1 calc R . .
H21B H 0.3829 0.5887 0.4611 0.056 Uiso 1 1 calc R . .
H21C H 0.2354 0.4731 0.4865 0.056 Uiso 1 1 calc R . .
C2 C -0.1307(5) 0.6511(4) 0.3723(2) 0.0359(9) Uani 1 1 d . . .
H2A H -0.1716 0.7170 0.4090 0.054 Uiso 1 1 calc R . .
H2B H -0.0049 0.6869 0.3799 0.054 Uiso 1 1 calc R . .
H2C H -0.1640 0.5549 0.3836 0.054 Uiso 1 1 calc R . .

loop_
_atom_site_aniso_label
_atom_site_aniso_U_11
_atom_site_aniso_U_22
_atom_site_aniso_U_33
_atom_site_aniso_U_23
_atom_site_aniso_U_13
_atom_site_aniso_U_12
Br1 0.0289(2) 0.0419(3) 0.0251(2) 0.00773(18) 0.00316(15) 0.00972(17)
V1 0.0237(3) 0.0203(4) 0.0219(3) 0.0078(3) 0.0065(2) 0.0061(3)
N3 0.0191(14) 0.0258(17) 0.0210(16) 0.0084(13) 0.0063(12) 0.0052(13)
N2 0.0185(14) 0.0211(17) 0.0190(15) 0.0073(12) 0.0048(11) 0.0049(12)
N1 0.0288(16) 0.0228(17) 0.0265(17) 0.0091(13) 0.0129(13) 0.0080(13)
C12 0.0264(19) 0.015(2) 0.032(2) 0.0068(16) 0.0030(16) -0.0014(15)
C8 0.0258(19) 0.017(2) 0.037(2) 0.0087(17) 0.0087(16) -0.0004(15)
C9 0.037(2) 0.019(2) 0.034(2) 0.0134(17) 0.0046(17) 0.0016(17)
C11 0.031(2) 0.017(2) 0.033(2) 0.0093(17) 0.0074(16) 0.0037(16)
C10 0.032(2) 0.021(2) 0.032(2) 0.0076(17) 0.0059(16) 0.0096(16)
C13 0.028(2) 0.021(2) 0.042(2) 0.0049(18) 0.0014(17) 0.0027(16)
C14 0.038(2) 0.028(2) 0.046(3) 0.011(2) -0.0095(19) 0.0029(19)
C15 0.050(2) 0.035(3) 0.026(2) 0.0034(19) 0.0004(19) 0.005(2)
C16 0.046(2) 0.025(2) 0.035(2) 0.0063(18) 0.0089(19) 0.0079(19)
C7 0.034(2) 0.030(2) 0.038(2) 0.0141(19) 0.0148(17) 0.0032(18)
C6 0.033(2) 0.031(2) 0.027(2) 0.0153(17) 0.0130(16) 0.0109(17)
C3 0.0178(16) 0.0188(19) 0.0175(18) 0.0047(15) 0.0005(13) 0.0015(14)
C4 0.0219(18) 0.021(2) 0.0244(19) 0.0056(16) 0.0061(14) 0.0073(15)
C5 0.0171(17) 0.030(2) 0.0218(19) 0.0059(16) 0.0053(14) 0.0080(16)
C18 0.0251(18) 0.0169(19) 0.025(2) 0.0046(15) 0.0082(15) 0.0067(15)
C17 0.0232(18) 0.0156(19) 0.0229(19) 0.0045(15) 0.0112(14) 0.0071(15)
C25 0.0237(18) 0.021(2) 0.028(2) 0.0080(16) 0.0064(15) 0.0116(16)
C24 0.0187(18) 0.028(2) 0.042(2) 0.0133(18) 0.0105(16) 0.0060(16)
C23 0.032(2) 0.028(2) 0.037(2) 0.0160(18) 0.0218(17) 0.0133(17)
C22 0.034(2) 0.022(2) 0.025(2) 0.0116(16) 0.0111(16) 0.0090(17)
C26 0.0172(17) 0.032(2) 0.033(2) 0.0119(18) 0.0005(15) 0.0023(16)
C27 0.027(2) 0.047(3) 0.032(2) 0.0053(19) 0.0047(16) 0.0130(19)
C28 0.028(2) 0.032(2) 0.048(3) 0.009(2) -0.0024(18) 0.0081(18)
C19 0.0251(18) 0.029(2) 0.0215(19) 0.0097(16) 0.0024(14) 0.0017(16)
C20 0.025(2) 0.041(3) 0.036(2) 0.0107(19) 0.0025(16) 0.0078(18)
C1 0.030(2) 0.038(3) 0.046(3) 0.014(2) 0.0165(18) 0.0067(18)
C21 0.043(2) 0.036(3) 0.030(2) 0.0105(19) -0.0001(18) 0.0063(19)
C2 0.050(2) 0.033(2) 0.030(2) 0.0131(19) 0.0139(18) 0.015(2)

loop_
_geom_bond_atom_site_label_1
_geom_bond_atom_site_label_2
_geom_bond_distance
_geom_bond_site_symmetry_2
_geom_bond_publ_flag
Br1 V1 2.552(2) . ?
V1 N1 1.885(3) . ?
V1 C3 2.185(3) . ?
V1 C10 2.323(4) . ?
V1 C9 2.353(4) . ?
V1 C8 2.403(4) . ?
V1 C11 2.432(4) . ?
V1 C12 2.454(4) . ?
N3 C3 1.363(4) . ?
N3 C5 1.394(4) . ?
N3 C6 1.479(4) . ?
N2 C3 1.388(4) . ?
N2 C4 1.398(4) . ?
N2 C17 1.456(4) . ?
N1 C2 1.460(4) . ?
N1 C1 1.460(4) . ?
C12 C13 1.420(5) . ?
C12 C11 1.439(5) . ?
C12 C8 1.449(5) . ?
C8 C9 1.398(5) . ?
C8 C7 1.518(5) . ?
C9 C10 1.426(5) . ?
C9 H9 0.9500 . ?
C11 C16 1.434(5) . ?
C11 C10 1.436(5) . ?
C10 H10 0.9500 . ?
C13 C14 1.366(5) . ?
C13 H13 0.9500 . ?
C14 C15 1.428(5) . ?
C14 H14 0.9500 . ?
C15 C16 1.364(5) . ?
C15 H15 0.9500 . ?
C16 H16 0.9500 . ?
C7 C6 1.534(5) . ?
C7 H7A 0.9900 . ?
C7 H7B 0.9900 . ?
C6 H6A 0.9900 . ?
C6 H6B 0.9900 . ?
C4 C5 1.349(5) . ?
C4 H4 0.9500 . ?
C5 H5 0.9500 . ?
C18 C22 1.407(5) . ?
C18 C17 1.411(5) . ?
C18 C19 1.535(5) . ?
C17 C25 1.418(5) . ?
C25 C24 1.408(5) . ?
C25 C26 1.531(5) . ?
C24 C23 1.392(5) . ?
C24 H24 0.9500 . ?
C23 C22 1.389(5) . ?
C23 H23 0.9500 . ?
C22 H22 0.9500 . ?
C26 C28 1.532(4) . ?
C26 C27 1.547(5) . ?
C26 H26 1.0000 . ?
C27 H27A 0.9800 . ?
C27 H27B 0.9800 . ?
C27 H27C 0.9800 . ?
C28 H28A 0.9800 . ?
C28 H28B 0.9800 . ?
C28 H28C 0.9800 . ?
C19 C20 1.542(5) . ?
C19 C21 1.542(5) . ?
C19 H19 1.0000 . ?
C20 H20A 0.9800 . ?
C20 H20B 0.9800 . ?
C20 H20C 0.9800 . ?
C1 H1A 0.9800 . ?
C1 H1B 0.9800 . ?
C1 H1C 0.9800 . ?
C21 H21A 0.9800 . ?
C21 H21B 0.9800 . ?
C21 H21C 0.9800 . ?
C2 H2A 0.9800 . ?
C2 H2B 0.9800 . ?
C2 H2C 0.9800 . ?
